data_4105457
loop_
_publ_author_name
'Michael J. Corr'
'Mark D. Roydhouse'
'Kirsty F. Gibson'
'Sheng-ze Zhou'
'Alan R. Kennedy'
'John A. Murphy'

_publ_section_title
;
 Amidine Dications as Superelectrophiles
;
_journal_name_full 'Journal of the American Chemical Society'
_journal_page_first 17980
_journal_page_last 17985
_journal_paper_doi 10.1021/ja908191k
_journal_volume 131
_journal_year 2009
_chemical_formula_sum 'C12 H18 F6 N2 O7 S2'
_chemical_formula_weight 480.40
_chemical_name_systematic
;
 ?
;
_space_group_IT_number 2
_symmetry_cell_setting triclinic
_symmetry_space_group_name_Hall '-P 1'
_symmetry_space_group_name_H-M 'P -1'
_atom_sites_solution_hydrogens geom
_atom_sites_solution_primary direct
_atom_sites_solution_secondary difmap
_audit_creation_method SHELXL-97
_cell_angle_alpha 66.405(9)
_cell_angle_beta 71.879(9)
_cell_angle_gamma 85.019(8)
_cell_formula_units_Z 2
_cell_length_a 8.3711(8)
_cell_length_b 10.5740(10)
_cell_length_c 12.9188(13)
_cell_measurement_reflns_used 4824
_cell_measurement_temperature 123(2)
_cell_measurement_theta_max 71.4189
_cell_measurement_theta_min 3.9089
_cell_volume 995.01(19)
_computing_structure_refinement 'SHELXL-97 (Sheldrick, 1997)'
_diffrn_ambient_temperature 123(2)
_diffrn_measured_fraction_theta_full 0.970
_diffrn_measured_fraction_theta_max 0.970
_diffrn_measurement_device_type 'Oxford Diffraction Gemini S'
_diffrn_measurement_method 'omega scans'
_diffrn_radiation_monochromator graphite
_diffrn_radiation_source 'fine-focus sealed tube'
_diffrn_radiation_type CuK\a
_diffrn_radiation_wavelength 1.54180
_diffrn_reflns_av_R_equivalents 0.0454
_diffrn_reflns_av_sigmaI/netI 0.0362
_diffrn_reflns_limit_h_max 9
_diffrn_reflns_limit_h_min -8
_diffrn_reflns_limit_k_max 12
_diffrn_reflns_limit_k_min -10
_diffrn_reflns_limit_l_max 14
_diffrn_reflns_limit_l_min -14
_diffrn_reflns_number 7146
_diffrn_reflns_theta_full 62.50
_diffrn_reflns_theta_max 62.50
_diffrn_reflns_theta_min 3.92
_diffrn_standards_decay_% 0
_diffrn_standards_number 0
_exptl_absorpt_coefficient_mu 3.315
_exptl_absorpt_correction_T_max 0.785
_exptl_absorpt_correction_T_min 0.255
_exptl_absorpt_correction_type analytical
_exptl_absorpt_process_details
;
CrysAlis RED, Oxford Diffraction Ltd.,
Version 1.171.32.24 (release 21-04-2008 CrysAlis171 .NET)
(compiled Apr 21 2008,18:23:10)
Analytical numeric absorption correction using a multifaceted crystal
model based on expressions derived by R.C. Clark & J.S. Reid.
(Clark, R. C. & Reid, J. S. (1995). Acta Cryst. A51, 887-897)
;
_exptl_crystal_colour colourless
_exptl_crystal_density_diffrn 1.603
_exptl_crystal_description needle
_exptl_crystal_F_000 492
_exptl_crystal_size_max 0.7
_exptl_crystal_size_mid 0.1
_exptl_crystal_size_min 0.07
_refine_diff_density_max 0.533
_refine_diff_density_min -0.565
_refine_diff_density_rms 0.105
_refine_ls_extinction_coef 0.0028(11)
_refine_ls_extinction_expression Fc^*^=kFc[1+0.001xFc^2^\l^3^/sin(2\q)]^-1/4^
_refine_ls_extinction_method SHELXL
_refine_ls_goodness_of_fit_ref 1.117
_refine_ls_hydrogen_treatment mixed
_refine_ls_matrix_type full
_refine_ls_number_parameters 270
_refine_ls_number_reflns 3073
_refine_ls_number_restraints 0
_refine_ls_restrained_S_all 1.117
_refine_ls_R_factor_all 0.0728
_refine_ls_R_factor_gt 0.0668
_refine_ls_shift/su_max 0.001
_refine_ls_shift/su_mean 0.000
_refine_ls_structure_factor_coef Fsqd
_refine_ls_weighting_details 'calc w=1/[\s^2^(Fo^2^)+(0.1672P)^2^+0.0000P] where P=(Fo^2^+2Fc^2^)/3'
_refine_ls_weighting_scheme calc
_refine_ls_wR_factor_gt 0.2089
_refine_ls_wR_factor_ref 0.2175
_reflns_number_gt 2612
_reflns_number_total 3073
_reflns_threshold_expression I>2\s(I)
_cod_data_source_file ja908191k_si_002.cif
_cod_data_source_block jam0808
_cod_original_cell_volume 995.01(17)
_cod_database_code 4105457

loop_
_symmetry_equiv_pos_as_xyz
'x, y, z'
'-x, -y, -z'

loop_
_atom_site_label
_atom_site_type_symbol
_atom_site_fract_x
_atom_site_fract_y
_atom_site_fract_z
_atom_site_U_iso_or_equiv
_atom_site_adp_type
_atom_site_occupancy
_atom_site_symmetry_multiplicity
_atom_site_calc_flag
_atom_site_refinement_flags
S1 S 0.76789(11) 0.73497(8) 1.26892(7) 0.0357(4) Uani 1 1 d .
F1 F 0.5547(3) 0.8427(3) 1.4035(2) 0.0680(8) Uani 1 1 d .
F2 F 0.7637(4) 0.7539(3) 1.4650(2) 0.0813(9) Uani 1 1 d .
F3 F 0.5684(4) 0.6229(3) 1.4854(2) 0.0812(9) Uani 1 1 d .
S2 S 1.27254(11) 0.20771(8) 1.16243(7) 0.0373(4) Uani 1 1 d .
F4 F 1.1015(3) 0.2264(2) 1.3636(2) 0.0593(7) Uani 1 1 d .
F5 F 1.2751(3) 0.0630(3) 1.3803(2) 0.0688(8) Uani 1 1 d .
F6 F 1.0444(3) 0.0409(2) 1.34893(18) 0.0543(7) Uani 1 1 d .
O1 O 1.1468(3) 0.5478(2) 1.05269(19) 0.0397(6) Uani 1 1 d .
H1 H 1.1441 0.4623 1.0702 0.060 Uiso 1 1 calc R
O2 O 0.8564(3) 0.8666(2) 1.2050(2) 0.0477(7) Uani 1 1 d .
O3 O 0.6351(3) 0.7137(3) 1.2287(2) 0.0536(8) Uani 1 1 d .
O4 O 0.8764(3) 0.6213(2) 1.2945(2) 0.0437(7) Uani 1 1 d .
O5 O 1.1394(3) 0.2837(2) 1.1172(2) 0.0428(7) Uani 1 1 d .
O6 O 1.3206(3) 0.0913(2) 1.1314(2) 0.0483(7) Uani 1 1 d .
O7 O 1.4055(3) 0.2950(3) 1.1495(2) 0.0481(7) Uani 1 1 d .
N1 N 1.1974(3) 0.7528(3) 0.8969(2) 0.0338(7) Uani 1 1 d .
N2 N 1.2277(4) 0.6811(3) 1.2183(2) 0.0354(7) Uani 1 1 d .
C1 C 1.2006(4) 0.6143(3) 0.9358(3) 0.0345(8) Uani 1 1 d .
C2 C 1.2545(4) 0.5522(3) 0.8549(3) 0.0372(8) Uani 1 1 d .
H2 H 1.2567 0.4544 0.8820 0.045 Uiso 1 1 calc R
C3 C 1.3044(5) 0.6329(4) 0.7358(3) 0.0420(9) Uani 1 1 d .
H3 H 1.3388 0.5909 0.6801 0.050 Uiso 1 1 calc R
C4 C 1.3046(5) 0.7760(4) 0.6965(3) 0.0421(9) Uani 1 1 d .
H4 H 1.3413 0.8328 0.6143 0.051 Uiso 1 1 calc R
C5 C 1.2505(5) 0.8332(4) 0.7792(3) 0.0384(8) Uani 1 1 d .
H5 H 1.2501 0.9309 0.7536 0.046 Uiso 1 1 calc R
C6 C 1.1247(4) 0.8213(3) 0.9806(3) 0.0354(8) Uani 1 1 d .
H6A H 1.0439 0.7557 1.0528 0.042 Uiso 1 1 calc R
H6B H 1.0618 0.9014 0.9434 0.042 Uiso 1 1 calc R
C7 C 1.2578(4) 0.8710(3) 1.0164(3) 0.0367(8) Uani 1 1 d .
H7A H 1.3447 0.9287 0.9435 0.044 Uiso 1 1 calc R
H7B H 1.2038 0.9304 1.0592 0.044 Uiso 1 1 calc R
C8 C 1.3435(4) 0.7570(3) 1.0935(3) 0.0355(8) Uani 1 1 d .
H8A H 1.4424 0.7972 1.0979 0.043 Uiso 1 1 calc R
H8B H 1.3846 0.6900 1.0562 0.043 Uiso 1 1 calc R
C9 C 1.2043(5) 0.7628(4) 1.2924(3) 0.0413(9) Uani 1 1 d .
H9A H 1.1240 0.7131 1.3704 0.062 Uiso 1 1 calc R
H9B H 1.1611 0.8529 1.2536 0.062 Uiso 1 1 calc R
H9C H 1.3125 0.7762 1.3019 0.062 Uiso 1 1 calc R
C10 C 1.2885(5) 0.5425(3) 1.2765(3) 0.0454(9) Uani 1 1 d .
H10A H 1.3986 0.5525 1.2849 0.068 Uiso 1 1 calc R
H10B H 1.2989 0.4890 1.2280 0.068 Uiso 1 1 calc R
H10C H 1.2084 0.4944 1.3549 0.068 Uiso 1 1 calc R
C11 C 0.6574(6) 0.7388(4) 1.4132(3) 0.0503(10) Uani 1 1 d .
C12 C 1.1680(5) 0.1311(4) 1.3224(3) 0.0453(9) Uani 1 1 d .
H1N H 1.135(5) 0.677(4) 1.213(3) 0.036(10) Uiso 1 1 d .

loop_
_atom_site_aniso_label
_atom_site_aniso_U_11
_atom_site_aniso_U_22
_atom_site_aniso_U_33
_atom_site_aniso_U_23
_atom_site_aniso_U_13
_atom_site_aniso_U_12
S1 0.0408(6) 0.0313(6) 0.0368(6) -0.0109(4) -0.0156(4) -0.0056(4)
F1 0.0787(18) 0.0588(16) 0.0566(15) -0.0248(13) -0.0056(13) 0.0066(14)
F2 0.110(2) 0.098(2) 0.0566(15) -0.0379(15) -0.0405(16) -0.0039(18)
F3 0.099(2) 0.0594(16) 0.0507(15) -0.0053(12) 0.0083(14) -0.0242(15)
S2 0.0425(6) 0.0288(5) 0.0408(6) -0.0092(4) -0.0165(4) -0.0078(4)
F4 0.0740(16) 0.0554(15) 0.0531(14) -0.0276(12) -0.0151(12) -0.0046(13)
F5 0.0748(17) 0.0731(18) 0.0529(14) -0.0060(13) -0.0370(13) 0.0029(14)
F6 0.0638(15) 0.0398(13) 0.0479(13) -0.0064(10) -0.0106(11) -0.0184(11)
O1 0.0530(15) 0.0270(12) 0.0356(13) -0.0047(10) -0.0161(11) -0.0080(11)
O2 0.0537(16) 0.0332(14) 0.0458(15) -0.0073(11) -0.0104(12) -0.0055(12)
O3 0.0512(16) 0.0661(18) 0.0590(17) -0.0311(14) -0.0288(14) 0.0018(14)
O4 0.0445(15) 0.0301(13) 0.0580(16) -0.0138(12) -0.0212(12) -0.0020(11)
O5 0.0480(14) 0.0315(13) 0.0455(14) -0.0046(11) -0.0212(12) -0.0084(11)
O6 0.0580(16) 0.0346(14) 0.0526(15) -0.0188(12) -0.0132(13) -0.0055(12)
O7 0.0477(15) 0.0391(15) 0.0619(17) -0.0166(13) -0.0245(13) -0.0077(12)
N1 0.0376(15) 0.0301(15) 0.0347(15) -0.0085(12) -0.0157(12) -0.0071(12)
N2 0.0385(16) 0.0280(15) 0.0403(16) -0.0076(12) -0.0187(13) -0.0045(13)
C1 0.0357(17) 0.0291(17) 0.0389(18) -0.0083(15) -0.0165(15) -0.0063(14)
C2 0.0420(19) 0.0293(18) 0.0420(19) -0.0118(16) -0.0154(16) -0.0086(15)
C3 0.048(2) 0.039(2) 0.043(2) -0.0174(16) -0.0176(17) -0.0036(17)
C4 0.048(2) 0.038(2) 0.0362(19) -0.0084(16) -0.0129(16) -0.0089(17)
C5 0.0433(19) 0.0341(19) 0.0369(18) -0.0076(15) -0.0171(15) -0.0072(15)
C6 0.0422(19) 0.0291(17) 0.0352(18) -0.0097(15) -0.0149(15) -0.0031(15)
C7 0.047(2) 0.0272(17) 0.0359(18) -0.0074(14) -0.0173(16) -0.0070(15)
C8 0.0333(17) 0.0321(18) 0.0415(19) -0.0104(15) -0.0142(15) -0.0096(14)
C9 0.046(2) 0.038(2) 0.042(2) -0.0134(16) -0.0169(16) -0.0050(17)
C10 0.056(2) 0.0294(19) 0.053(2) -0.0096(17) -0.0277(19) 0.0020(17)
C11 0.068(3) 0.041(2) 0.038(2) -0.0114(17) -0.0136(19) -0.009(2)
C12 0.051(2) 0.040(2) 0.046(2) -0.0147(18) -0.0203(18) -0.0019(18)

loop_
_atom_type_symbol
_atom_type_description
_atom_type_scat_dispersion_real
_atom_type_scat_dispersion_imag
_atom_type_scat_source
S S 0.3331 0.5567 'International Tables Vol C Tables 4.2.6.8 and 6.1.1.4'
F F 0.0727 0.0534 'International Tables Vol C Tables 4.2.6.8 and 6.1.1.4'
O O 0.0492 0.0322 'International Tables Vol C Tables 4.2.6.8 and 6.1.1.4'
N N 0.0311 0.0180 'International Tables Vol C Tables 4.2.6.8 and 6.1.1.4'
C C 0.0181 0.0091 'International Tables Vol C Tables 4.2.6.8 and 6.1.1.4'
H H 0.0000 0.0000 'International Tables Vol C Tables 4.2.6.8 and 6.1.1.4'

loop_
_geom_angle_atom_site_label_1
_geom_angle_atom_site_label_2
_geom_angle_atom_site_label_3
_geom_angle
O2 S1 O3 116.22(17)
O2 S1 O4 113.45(15)
O3 S1 O4 114.49(16)
O2 S1 C11 103.00(16)
O3 S1 C11 103.45(18)
O4 S1 C11 104.06(18)
O6 S2 O7 117.04(17)
O6 S2 O5 113.59(15)
O7 S2 O5 113.46(15)
O6 S2 C12 104.12(16)
O7 S2 C12 104.03(17)
O5 S2 C12 102.39(17)
C1 O1 H1 109.5
C1 N1 C5 120.7(3)
C1 N1 C6 121.0(3)
C5 N1 C6 118.2(3)
C10 N2 C9 110.7(3)
C10 N2 C8 111.4(3)
C9 N2 C8 111.9(3)
C10 N2 H1N 112(3)
C9 N2 H1N 103(3)
C8 N2 H1N 107(3)
O1 C1 N1 114.8(3)
O1 C1 C2 125.3(3)
N1 C1 C2 119.9(3)
C3 C2 C1 119.6(3)
C3 C2 H2 120.2
C1 C2 H2 120.2
C2 C3 C4 120.1(3)
C2 C3 H3 119.9
C4 C3 H3 119.9
C5 C4 C3 118.5(3)
C5 C4 H4 120.8
C3 C4 H4 120.8
N1 C5 C4 121.2(3)
N1 C5 H5 119.4
C4 C5 H5 119.4
N1 C6 C7 113.1(3)
N1 C6 H6A 109.0
C7 C6 H6A 109.0
N1 C6 H6B 109.0
C7 C6 H6B 109.0
H6A C6 H6B 107.8
C8 C7 C6 114.9(3)
C8 C7 H7A 108.5
C6 C7 H7A 108.5
C8 C7 H7B 108.5
C6 C7 H7B 108.5
H7A C7 H7B 107.5
C7 C8 N2 112.8(3)
C7 C8 H8A 109.0
N2 C8 H8A 109.0
C7 C8 H8B 109.0
N2 C8 H8B 109.0
H8A C8 H8B 107.8
N2 C9 H9A 109.5
N2 C9 H9B 109.5
H9A C9 H9B 109.5
N2 C9 H9C 109.5
H9A C9 H9C 109.5
H9B C9 H9C 109.5
N2 C10 H10A 109.5
N2 C10 H10B 109.5
H10A C10 H10B 109.5
N2 C10 H10C 109.5
H10A C10 H10C 109.5
H10B C10 H10C 109.5
F3 C11 F2 106.8(3)
F3 C11 F1 108.4(4)
F2 C11 F1 107.5(3)
F3 C11 S1 111.4(3)
F2 C11 S1 111.3(3)
F1 C11 S1 111.2(3)
F5 C12 F4 108.2(3)
F5 C12 F6 107.2(3)
F4 C12 F6 107.8(3)
F5 C12 S2 111.0(3)
F4 C12 S2 111.5(3)
F6 C12 S2 110.9(2)

loop_
_geom_bond_atom_site_label_1
_geom_bond_atom_site_label_2
_geom_bond_distance
S1 O2 1.431(3)
S1 O3 1.433(3)
S1 O4 1.435(3)
S1 C11 1.820(4)
F1 C11 1.325(5)
F2 C11 1.322(5)
F3 C11 1.318(4)
S2 O6 1.431(3)
S2 O7 1.434(2)
S2 O5 1.450(3)
S2 C12 1.831(4)
F4 C12 1.325(4)
F5 C12 1.325(4)
F6 C12 1.337(4)
O1 C1 1.326(4)
O1 H1 0.8400
N1 C1 1.345(4)
N1 C5 1.358(4)
N1 C6 1.485(4)
N2 C10 1.483(4)
N2 C9 1.489(5)
N2 C8 1.520(4)
N2 H1N 0.81(4)
C1 C2 1.390(5)
C2 C3 1.372(5)
C2 H2 0.9500
C3 C4 1.390(5)
C3 H3 0.9500
C4 C5 1.371(5)
C4 H4 0.9500
C5 H5 0.9500
C6 C7 1.531(4)
C6 H6A 0.9900
C6 H6B 0.9900
C7 C8 1.515(5)
C7 H7A 0.9900
C7 H7B 0.9900
C8 H8A 0.9900
C8 H8B 0.9900
C9 H9A 0.9800
C9 H9B 0.9800
C9 H9C 0.9800
C10 H10A 0.9800
C10 H10B 0.9800
C10 H10C 0.9800

loop_
_geom_torsion_atom_site_label_1
_geom_torsion_atom_site_label_2
_geom_torsion_atom_site_label_3
_geom_torsion_atom_site_label_4
_geom_torsion
C5 N1 C1 O1 179.5(3)
C6 N1 C1 O1 -4.9(4)
C5 N1 C1 C2 -1.7(5)
C6 N1 C1 C2 173.9(3)
O1 C1 C2 C3 178.8(3)
N1 C1 C2 C3 0.1(5)
C1 C2 C3 C4 1.5(5)
C2 C3 C4 C5 -1.5(5)
C1 N1 C5 C4 1.7(5)
C6 N1 C5 C4 -174.0(3)
C3 C4 C5 N1 -0.1(5)
C1 N1 C6 C7 97.7(3)
C5 N1 C6 C7 -86.5(4)
N1 C6 C7 C8 -68.9(4)
C6 C7 C8 N2 -70.6(4)
C10 N2 C8 C7 158.8(3)
C9 N2 C8 C7 -76.7(3)
O2 S1 C11 F3 -179.5(3)
O3 S1 C11 F3 59.0(3)
O4 S1 C11 F3 -60.9(3)
O2 S1 C11 F2 -60.4(3)
O3 S1 C11 F2 178.1(3)
O4 S1 C11 F2 58.2(3)
O2 S1 C11 F1 59.4(3)
O3 S1 C11 F1 -62.0(3)
O4 S1 C11 F1 178.0(2)
O6 S2 C12 F5 65.2(3)
O7 S2 C12 F5 -57.9(3)
O5 S2 C12 F5 -176.3(2)
O6 S2 C12 F4 -174.1(2)
O7 S2 C12 F4 62.8(3)
O5 S2 C12 F4 -55.6(3)
O6 S2 C12 F6 -53.9(3)
O7 S2 C12 F6 -177.0(3)
O5 S2 C12 F6 64.6(3)

loop_
_cod_related_entry_id
_cod_related_entry_database
_cod_related_entry_code
1 ChemSpider 30660221
